data_7004759
loop_
_publ_author_name
'Reyes-Mart\'inez, Reyna'
'Garc\'ia, Patricia Garc\'ia y'
'L\'opez-Cardoso, Marcela'
'H\"opfl, Herbert'
'Tlahuext, Hugo'

_publ_section_title
;
 Self-assembly of diphenyltin(iv) and tris-dithiocarbamate ligands to
 racemic trinuclear cavitands and capsules
;
_journal_issue 46
_journal_name_full 'Dalton Transactions'
_journal_page_first 6624
_journal_page_last 6627
_journal_paper_doi 10.1039/b811768n
_journal_year 2008
_chemical_formula_moiety 'C72 H96 N8 S12 Sn3, 2(C H Br3)'
_chemical_formula_sum 'C74 H98 Br6 N8 S12 Sn3'
_chemical_formula_weight 2319.85
_chemical_name_systematic
;
?
;
_space_group_IT_number 167
_symmetry_cell_setting trigonal
_symmetry_space_group_name_Hall '-R 3 2"c'
_symmetry_space_group_name_H-M 'R -3 c :H'
_atom_sites_solution_hydrogens geom
_atom_sites_solution_primary direct
_atom_sites_solution_secondary difmap
_audit_creation_method SHELXL-97
_cell_angle_alpha 90.00
_cell_angle_beta 90.00
_cell_angle_gamma 120.00
_cell_formula_units_Z 6
_cell_length_a 16.423(5)
_cell_length_b 16.423(5)
_cell_length_c 59.95(3)
_cell_measurement_reflns_used 6728
_cell_measurement_temperature 293(2)
_cell_measurement_theta_max 25.65
_cell_measurement_theta_min 2.68
_cell_volume 14003(9)
_computing_cell_refinement 'Bruker SAINT'
_computing_data_collection 'Bruker SMART'
_computing_data_reduction 'Bruker SAINT'
_computing_molecular_graphics 'Bruker SHELXTL'
_computing_publication_material 'Bruker SHELXTL'
_computing_structure_refinement 'SHELXL-97 (Sheldrick, 1997)'
_computing_structure_solution 'SHELXS-97 (Sheldrick, 1990)'
_diffrn_ambient_temperature 293(2)
_diffrn_measured_fraction_theta_full 1.000
_diffrn_measured_fraction_theta_max 1.000
_diffrn_measurement_device_type 'CCD area detector'
_diffrn_measurement_method 'phi and omega scans'
_diffrn_radiation_monochromator graphite
_diffrn_radiation_source 'fine-focus sealed tube'
_diffrn_radiation_type MoK\a
_diffrn_radiation_wavelength 0.71073
_diffrn_reflns_av_R_equivalents 0.0460
_diffrn_reflns_av_sigmaI/netI 0.0290
_diffrn_reflns_limit_h_max 19
_diffrn_reflns_limit_h_min -18
_diffrn_reflns_limit_k_max 17
_diffrn_reflns_limit_k_min -18
_diffrn_reflns_limit_l_max 71
_diffrn_reflns_limit_l_min -71
_diffrn_reflns_number 21255
_diffrn_reflns_theta_full 25.00
_diffrn_reflns_theta_max 25.00
_diffrn_reflns_theta_min 1.58
_exptl_absorpt_coefficient_mu 3.675
_exptl_absorpt_correction_T_max 0.4438
_exptl_absorpt_correction_T_min 0.3435
_exptl_absorpt_correction_type multi-scan
_exptl_absorpt_process_details SADABS
_exptl_crystal_colour colorless
_exptl_crystal_density_diffrn 1.650
_exptl_crystal_density_method 'not measured'
_exptl_crystal_description rhombohedral
_exptl_crystal_F_000 6900
_exptl_crystal_size_max 0.32
_exptl_crystal_size_mid 0.24
_exptl_crystal_size_min 0.22
_refine_diff_density_max 1.039
_refine_diff_density_min -0.407
_refine_diff_density_rms 0.095
_refine_ls_extinction_method none
_refine_ls_goodness_of_fit_ref 1.070
_refine_ls_hydrogen_treatment constr
_refine_ls_matrix_type full
_refine_ls_number_parameters 158
_refine_ls_number_reflns 2757
_refine_ls_number_restraints 0
_refine_ls_restrained_S_all 1.070
_refine_ls_R_factor_all 0.0538
_refine_ls_R_factor_gt 0.0431
_refine_ls_shift/su_max 0.000
_refine_ls_shift/su_mean 0.000
_refine_ls_structure_factor_coef Fsqd
_refine_ls_weighting_details 'calc w=1/[\s^2^(Fo^2^)+(0.0637P)^2^+22.2803P] where P=(Fo^2^+2Fc^2^)/3'
_refine_ls_weighting_scheme calc
_refine_ls_wR_factor_gt 0.1061
_refine_ls_wR_factor_ref 0.1122
_reflns_number_gt 2278
_reflns_number_total 2757
_reflns_threshold_expression >2sigma(I)
_cod_data_source_file b811768n.txt
_cod_data_source_block bromom
_cod_depositor_comments
;
The following automatic conversions were performed:
'_symmetry_cell_setting' value 'Trigonal' changed to 'trigonal' according
to '/home/saulius/struct/CIF-dictionaries/cif_core.dic' dictionary named
'cif_core.dic' version 2.4.1 from 2010-06-29.

Automatic conversion script
Id: cif_fix_enum 1527 2010-12-29 10:47:43Z saulius 
;
_cod_original_cell_volume 14005(9)
_cod_original_sg_symbol_H-M R-3c
_cod_database_code 7004759

loop_
_symmetry_equiv_pos_as_xyz
'x, y, z'
'-y, x-y, z'
'-x+y, -x, z'
'y, x, -z+1/2'
'x-y, -y, -z+1/2'
'-x, -x+y, -z+1/2'
'x+2/3, y+1/3, z+1/3'
'-y+2/3, x-y+1/3, z+1/3'
'-x+y+2/3, -x+1/3, z+1/3'
'y+2/3, x+1/3, -z+5/6'
'x-y+2/3, -y+1/3, -z+5/6'
'-x+2/3, -x+y+1/3, -z+5/6'
'x+1/3, y+2/3, z+2/3'
'-y+1/3, x-y+2/3, z+2/3'
'-x+y+1/3, -x+2/3, z+2/3'
'y+1/3, x+2/3, -z+7/6'
'x-y+1/3, -y+2/3, -z+7/6'
'-x+1/3, -x+y+2/3, -z+7/6'
'-x, -y, -z'
'y, -x+y, -z'
'x-y, x, -z'
'-y, -x, z-1/2'
'-x+y, y, z-1/2'
'x, x-y, z-1/2'
'-x+2/3, -y+1/3, -z+1/3'
'y+2/3, -x+y+1/3, -z+1/3'
'x-y+2/3, x+1/3, -z+1/3'
'-y+2/3, -x+1/3, z-1/6'
'-x+y+2/3, y+1/3, z-1/6'
'x+2/3, x-y+1/3, z-1/6'
'-x+1/3, -y+2/3, -z+2/3'
'y+1/3, -x+y+2/3, -z+2/3'
'x-y+1/3, x+2/3, -z+2/3'
'-y+1/3, -x+2/3, z+1/6'
'-x+y+1/3, y+2/3, z+1/6'
'x+1/3, x-y+2/3, z+1/6'

loop_
_atom_site_label
_atom_site_type_symbol
_atom_site_fract_x
_atom_site_fract_y
_atom_site_fract_z
_atom_site_U_iso_or_equiv
_atom_site_adp_type
_atom_site_occupancy
_atom_site_symmetry_multiplicity
_atom_site_calc_flag
_atom_site_refinement_flags
_atom_site_disorder_assembly
_atom_site_disorder_group
Sn1 Sn 0.28986(2) 0.3333 0.0833 0.04953(18) Uani 1 2 d S . .
S1 S 0.40776(9) 0.48252(9) 0.06237(2) 0.0599(3) Uani 1 1 d . . .
S2 S 0.40091(9) 0.30231(9) 0.05542(2) 0.0622(4) Uani 1 1 d . . .
N1 N 0.5348(2) 0.4646(2) 0.03847(6) 0.0468(8) Uani 1 1 d . . .
N2 N 0.6667 0.3333 0.04026(11) 0.0483(15) Uani 1 3 d S . .
C1 C 0.4567(3) 0.4208(3) 0.05066(7) 0.0496(11) Uani 1 1 d . . .
C2 C 0.5787(3) 0.4118(3) 0.03037(7) 0.0477(10) Uani 1 1 d . . .
H2A H 0.6149 0.4421 0.0171 0.057 Uiso 1 1 calc R . .
H2B H 0.5299 0.3490 0.0262 0.057 Uiso 1 1 calc R . .
C3 C 0.6428(3) 0.4042(3) 0.04741(7) 0.0478(10) Uani 1 1 d . . .
H3A H 0.6998 0.4646 0.0490 0.057 Uiso 1 1 calc R . .
H3B H 0.6116 0.3867 0.0618 0.057 Uiso 1 1 calc R . .
C4 C 0.5831(4) 0.5679(3) 0.03488(8) 0.0575(12) Uani 1 1 d . . .
H4 H 0.5337 0.5847 0.0355 0.069 Uiso 1 1 calc R . .
C5 C 0.6471(5) 0.6183(4) 0.05353(13) 0.107(2) Uani 1 1 d . . .
H5A H 0.6176 0.5888 0.0674 0.161 Uiso 1 1 calc R . .
H5B H 0.6613 0.6825 0.0536 0.161 Uiso 1 1 calc R . .
H5C H 0.7042 0.6163 0.0518 0.161 Uiso 1 1 calc R . .
C6 C 0.6261(5) 0.5962(5) 0.01180(11) 0.095(2) Uani 1 1 d . . .
H6A H 0.6844 0.5959 0.0114 0.142 Uiso 1 1 calc R . .
H6B H 0.6374 0.6581 0.0084 0.142 Uiso 1 1 calc R . .
H6C H 0.5836 0.5523 0.0010 0.142 Uiso 1 1 calc R . .
C7 C 0.1726(3) 0.2608(3) 0.06085(8) 0.0540(11) Uani 1 1 d . . .
C8 C 0.1790(5) 0.2713(5) 0.03805(9) 0.0819(17) Uani 1 1 d . . .
H8 H 0.2359 0.3142 0.0315 0.098 Uiso 1 1 calc R . .
C9 C 0.1006(7) 0.2181(7) 0.02477(11) 0.115(3) Uani 1 1 d . . .
H9 H 0.1053 0.2260 0.0094 0.138 Uiso 1 1 calc R . .
C10 C 0.0165(7) 0.1541(6) 0.03411(17) 0.116(3) Uani 1 1 d . . .
H10 H -0.0354 0.1177 0.0251 0.139 Uiso 1 1 calc R . .
C11 C 0.0095(5) 0.1442(5) 0.05658(15) 0.100(2) Uani 1 1 d . . .
H11 H -0.0476 0.1011 0.0630 0.120 Uiso 1 1 calc R . .
C12 C 0.0863(4) 0.1973(4) 0.06999(10) 0.0697(14) Uani 1 1 d . . .
H12 H 0.0800 0.1905 0.0854 0.084 Uiso 1 1 calc R . .
C13 C 0.3333 0.6667 0.01610(15) 0.061(2) Uani 1 3 d S . .
H13 H 0.3333 0.6667 -0.0002 0.074 Uiso 1 3 calc SR . .
Br1 Br 0.25962(4) 0.53847(4) 0.025521(10) 0.0770(2) Uani 1 1 d . . .

loop_
_atom_site_aniso_label
_atom_site_aniso_U_11
_atom_site_aniso_U_22
_atom_site_aniso_U_33
_atom_site_aniso_U_23
_atom_site_aniso_U_13
_atom_site_aniso_U_12
Sn1 0.0415(2) 0.0562(3) 0.0558(3) 0.0088(2) 0.00439(10) 0.02812(15)
S1 0.0643(8) 0.0571(8) 0.0738(8) 0.0140(6) 0.0232(6) 0.0419(7)
S2 0.0521(7) 0.0483(7) 0.0922(9) 0.0099(6) 0.0190(6) 0.0296(6)
N1 0.049(2) 0.046(2) 0.053(2) 0.0092(16) 0.0110(17) 0.0292(18)
N2 0.034(2) 0.034(2) 0.076(4) 0.000 0.000 0.0172(10)
C1 0.051(3) 0.052(3) 0.054(3) 0.004(2) 0.002(2) 0.032(2)
C2 0.052(3) 0.051(3) 0.048(2) 0.004(2) 0.011(2) 0.033(2)
C3 0.043(2) 0.041(2) 0.063(3) -0.003(2) 0.003(2) 0.023(2)
C4 0.063(3) 0.052(3) 0.066(3) 0.012(2) 0.013(2) 0.035(3)
C5 0.136(6) 0.059(4) 0.106(5) -0.007(4) -0.010(5) 0.033(4)
C6 0.114(5) 0.067(4) 0.085(4) 0.024(3) 0.026(4) 0.031(4)
C7 0.055(3) 0.065(3) 0.057(3) -0.003(2) -0.008(2) 0.041(3)
C8 0.089(4) 0.121(5) 0.059(3) 0.001(3) 0.003(3) 0.069(4)
C9 0.151(8) 0.187(9) 0.062(4) -0.045(5) -0.039(5) 0.126(7)
C10 0.111(6) 0.124(7) 0.131(8) -0.053(6) -0.062(6) 0.073(6)
C11 0.073(4) 0.081(5) 0.135(7) -0.007(4) -0.027(4) 0.030(4)
C12 0.059(3) 0.073(4) 0.076(3) 0.002(3) -0.011(3) 0.032(3)
C13 0.060(3) 0.060(3) 0.064(5) 0.000 0.000 0.0300(16)
Br1 0.0752(4) 0.0638(4) 0.0862(4) 0.0165(3) 0.0047(3) 0.0305(3)

loop_
_atom_type_symbol
_atom_type_description
_atom_type_scat_dispersion_real
_atom_type_scat_dispersion_imag
_atom_type_scat_source
C C 0.0033 0.0016 'International Tables Vol C Tables 4.2.6.8 and 6.1.1.4'
H H 0.0000 0.0000 'International Tables Vol C Tables 4.2.6.8 and 6.1.1.4'
N N 0.0061 0.0033 'International Tables Vol C Tables 4.2.6.8 and 6.1.1.4'
S S 0.1246 0.1234 'International Tables Vol C Tables 4.2.6.8 and 6.1.1.4'
Br Br -0.2901 2.4595 'International Tables Vol C Tables 4.2.6.8 and 6.1.1.4'
Sn Sn -0.6537 1.4246 'International Tables Vol C Tables 4.2.6.8 and 6.1.1.4'

loop_
_geom_angle_atom_site_label_1
_geom_angle_atom_site_label_2
_geom_angle_atom_site_label_3
_geom_angle
_geom_angle_site_symmetry_1
_geom_angle_site_symmetry_3
_geom_angle_publ_flag
C7 Sn1 C7 103.8(2) 17_554 . ?
C7 Sn1 S1 105.09(14) 17_554 17_554 ?
C7 Sn1 S1 94.68(13) . 17_554 ?
C7 Sn1 S1 94.68(13) 17_554 . ?
C7 Sn1 S1 105.09(14) . . ?
S1 Sn1 S1 147.83(6) 17_554 . ?
C7 Sn1 S2 90.53(13) 17_554 17_554 ?
C7 Sn1 S2 159.85(12) . 17_554 ?
S1 Sn1 S2 67.61(4) 17_554 17_554 ?
S1 Sn1 S2 87.43(5) . 17_554 ?
C7 Sn1 S2 159.85(12) 17_554 . ?
C7 Sn1 S2 90.52(13) . . ?
S1 Sn1 S2 87.42(5) 17_554 . ?
S1 Sn1 S2 67.60(4) . . ?
S2 Sn1 S2 79.56(7) 17_554 . ?
C1 S1 Sn1 89.38(16) . . ?
C1 S2 Sn1 85.24(15) . . ?
C1 N1 C2 119.3(3) . . ?
C1 N1 C4 121.0(4) . . ?
C2 N1 C4 119.3(3) . . ?
C3 N2 C3 111.8(3) 3_665 2_655 ?
C3 N2 C3 111.8(3) 3_665 . ?
C3 N2 C3 111.8(3) 2_655 . ?
N1 C1 S2 122.0(3) . . ?
N1 C1 S1 120.8(3) . . ?
S2 C1 S1 117.3(3) . . ?
N1 C2 C3 113.2(4) . . ?
N2 C3 C2 109.9(4) . . ?
C5 C4 N1 110.8(4) . . ?
C5 C4 C6 115.3(5) . . ?
N1 C4 C6 112.5(4) . . ?
C8 C7 C12 118.2(5) . . ?
C8 C7 Sn1 124.1(4) . . ?
C12 C7 Sn1 117.6(4) . . ?
C7 C8 C9 120.2(7) . . ?
C10 C9 C8 120.7(7) . . ?
C11 C10 C9 119.4(7) . . ?
C10 C11 C12 120.6(7) . . ?
C11 C12 C7 120.9(6) . . ?
Br1 C13 Br1 111.7(2) 3_565 . ?
Br1 C13 Br1 111.7(2) 3_565 2_665 ?
Br1 C13 Br1 111.7(2) . 2_665 ?

loop_
_geom_bond_atom_site_label_1
_geom_bond_atom_site_label_2
_geom_bond_distance
_geom_bond_site_symmetry_2
_geom_bond_publ_flag
Sn1 C7 2.156(5) 17_554 ?
Sn1 C7 2.156(5) . ?
Sn1 S1 2.5667(14) 17_554 ?
Sn1 S1 2.5667(14) . ?
Sn1 S2 2.7047(14) 17_554 ?
Sn1 S2 2.7047(14) . ?
S1 C1 1.727(4) . ?
S2 C1 1.710(5) . ?
N1 C1 1.332(5) . ?
N1 C2 1.462(5) . ?
N1 C4 1.486(6) . ?
N2 C3 1.465(5) 3_665 ?
N2 C3 1.465(5) 2_655 ?
N2 C3 1.465(5) . ?
C2 C3 1.516(6) . ?
C4 C5 1.473(8) . ?
C4 C6 1.517(7) . ?
C7 C8 1.375(7) . ?
C7 C12 1.386(7) . ?
C8 C9 1.389(10) . ?
C9 C10 1.370(11) . ?
C10 C11 1.355(11) . ?
C11 C12 1.377(8) . ?
C13 Br1 1.915(3) 3_565 ?
C13 Br1 1.915(3) . ?
C13 Br1 1.915(3) 2_665 ?

loop_
_geom_torsion_atom_site_label_1
_geom_torsion_atom_site_label_2
_geom_torsion_atom_site_label_3
_geom_torsion_atom_site_label_4
_geom_torsion
_geom_torsion_site_symmetry_1
_geom_torsion_site_symmetry_2
_geom_torsion_site_symmetry_3
_geom_torsion_site_symmetry_4
_geom_torsion_publ_flag
C7 Sn1 S1 C1 165.9(2) 17_554 . . . ?
C7 Sn1 S1 C1 -88.4(2) . . . . ?
S1 Sn1 S1 C1 37.52(15) 17_554 . . . ?
S2 Sn1 S1 C1 75.55(16) 17_554 . . . ?
S2 Sn1 S1 C1 -4.21(16) . . . . ?
C7 Sn1 S2 C1 -25.6(4) 17_554 . . . ?
C7 Sn1 S2 C1 110.4(2) . . . . ?
S1 Sn1 S2 C1 -154.95(16) 17_554 . . . ?
S1 Sn1 S2 C1 4.27(16) . . . . ?
S2 Sn1 S2 C1 -87.26(16) 17_554 . . . ?
C2 N1 C1 S2 -5.0(6) . . . . ?
C4 N1 C1 S2 -178.9(3) . . . . ?
C2 N1 C1 S1 174.9(3) . . . . ?
C4 N1 C1 S1 1.0(6) . . . . ?
Sn1 S2 C1 N1 173.3(4) . . . . ?
Sn1 S2 C1 S1 -6.6(2) . . . . ?
Sn1 S1 C1 N1 -173.0(4) . . . . ?
Sn1 S1 C1 S2 6.9(3) . . . . ?
C1 N1 C2 C3 -83.8(5) . . . . ?
C4 N1 C2 C3 90.2(5) . . . . ?
C3 N2 C3 C2 147.5(4) 3_665 . . . ?
C3 N2 C3 C2 -86.2(6) 2_655 . . . ?
N1 C2 C3 N2 167.0(3) . . . . ?
C1 N1 C4 C5 84.9(6) . . . . ?
C2 N1 C4 C5 -89.0(6) . . . . ?
C1 N1 C4 C6 -144.4(5) . . . . ?
C2 N1 C4 C6 41.7(6) . . . . ?
C7 Sn1 C7 C8 123.5(5) 17_554 . . . ?
S1 Sn1 C7 C8 -129.7(4) 17_554 . . . ?
S1 Sn1 C7 C8 24.7(4) . . . . ?
S2 Sn1 C7 C8 -102.2(5) 17_554 . . . ?
S2 Sn1 C7 C8 -42.3(4) . . . . ?
C7 Sn1 C7 C12 -58.8(4) 17_554 . . . ?
S1 Sn1 C7 C12 48.0(4) 17_554 . . . ?
S1 Sn1 C7 C12 -157.6(4) . . . . ?
S2 Sn1 C7 C12 75.5(6) 17_554 . . . ?
S2 Sn1 C7 C12 135.5(4) . . . . ?
C12 C7 C8 C9 -1.0(8) . . . . ?
Sn1 C7 C8 C9 176.7(5) . . . . ?
C7 C8 C9 C10 -0.6(11) . . . . ?
C8 C9 C10 C11 1.3(12) . . . . ?
C9 C10 C11 C12 -0.4(12) . . . . ?
C10 C11 C12 C7 -1.2(10) . . . . ?
C8 C7 C12 C11 1.9(8) . . . . ?
Sn1 C7 C12 C11 -176.0(5) . . . . ?
